data_7037386
loop_
_publ_author_name
'Kitos, Alexandros A.'
'Efthymiou, Constantinos G.'
'Manos, Manolis J.'
'Tasiopoulos, Anastasios J.'
'Nastopoulos, Vassilios'
'Escuer, Albert'
'Perlepes, Spyros P.'

_publ_section_title
;
 Interesting copper(ii)-assisted transformations of 2-acetylpyridine and
 2-benzoylpyridine.
;
_journal_issue 3
_journal_name_full 'Dalton transactions (Cambridge, England : 2003)'
_journal_page_first 1063
_journal_page_last 1077
_journal_paper_doi 10.1039/c5dt03912f
_journal_volume 45
_journal_year 2016
_chemical_formula_moiety 'C50 H42 Cu2 N4 O6, 2(Cl O4),(C H4 O)'
_chemical_formula_sum 'C51 H46 Cl2 Cu2 N4 O15'
_chemical_formula_weight 1152.90
_space_group_crystal_system monoclinic
_space_group_IT_number 15
_space_group_name_Hall '-I 2ya'
_space_group_name_H-M_alt 'I 1 2/a 1'
_symmetry_space_group_name_Hall '-I 2ya'
_symmetry_space_group_name_H-M 'I 1 2/a 1'
_atom_sites_solution_hydrogens geom
_atom_sites_solution_primary direct
_atom_sites_solution_secondary difmap
_audit_creation_method SHELXL-2014/7
_audit_update_record
;
2015-11-04 deposited with the CCDC.
2015-11-20 downloaded from the CCDC.
;
_cell_angle_alpha 90
_cell_angle_beta 90.537(2)
_cell_angle_gamma 90
_cell_formula_units_Z 4
_cell_length_a 14.9187(3)
_cell_length_b 15.1684(4)
_cell_length_c 23.0231(5)
_cell_measurement_reflns_used 7635
_cell_measurement_temperature 100(2)
_cell_measurement_theta_max 30.0150
_cell_measurement_theta_min 3.9860
_cell_volume 5209.7(2)
_computing_cell_refinement 'CrysAlisPro (Agilent Technologies, 2011)'
_computing_data_collection 'CrysAlisPro (Agilent Technologies, 2011)'
_computing_data_reduction 'CrysAlisPro (Agilent Technologies, 2011)'
_computing_molecular_graphics
;ORTEP-3 for Windows (Farrugia, 1997); PLATON (Spek, 1990);
MERCURY (Bruno et al. 2002)
;
_computing_publication_material 'WINGX (Farrugia, 1999)'
_computing_structure_refinement 'SHELXL-2014/7 (Sheldrick, 2014)'
_computing_structure_solution 'SIR92 (Altomare et al., 1994)'
_diffrn_ambient_temperature 100(2)
_diffrn_detector_area_resol_mean 16.0288
_diffrn_measured_fraction_theta_full 0.990
_diffrn_measured_fraction_theta_max 0.985
_diffrn_measurement_device_type 'Oxford Diffraction SuperNova with Atlas detector'
_diffrn_measurement_method '\w scans'
_diffrn_radiation_monochromator mirror
_diffrn_radiation_type MoK\a
_diffrn_radiation_wavelength 0.71073
_diffrn_reflns_av_R_equivalents 0.0216
_diffrn_reflns_av_unetI/netI 0.0207
_diffrn_reflns_laue_measured_fraction_full 0.990
_diffrn_reflns_laue_measured_fraction_max 0.985
_diffrn_reflns_limit_h_max 19
_diffrn_reflns_limit_h_min -9
_diffrn_reflns_limit_k_max 19
_diffrn_reflns_limit_k_min -19
_diffrn_reflns_limit_l_max 29
_diffrn_reflns_limit_l_min -29
_diffrn_reflns_number 20502
_diffrn_reflns_point_group_measured_fraction_full 0.990
_diffrn_reflns_point_group_measured_fraction_max 0.985
_diffrn_reflns_theta_full 25.242
_diffrn_reflns_theta_max 27.498
_diffrn_reflns_theta_min 3.832
_diffrn_source 'Enhance (Mo) X-ray Source'
_exptl_absorpt_coefficient_mu 0.990
_exptl_absorpt_correction_T_max 1.000
_exptl_absorpt_correction_T_min 0.934
_exptl_absorpt_correction_type multi-scan
_exptl_absorpt_process_details
;
CrysAlisPro, Agilent Technologies,
Version 1.171.36.28 (release 01-02-2013 CrysAlis171 .NET)
(compiled Feb  1 2013,16:14:44)
Empirical absorption correction using spherical harmonics,
 implemented in SCALE3 ABSPACK scaling algorithm.
;
_exptl_crystal_colour blue
_exptl_crystal_density_diffrn 1.470
_exptl_crystal_density_method 'not measured'
_exptl_crystal_description plate
_exptl_crystal_F_000 2368
_exptl_crystal_size_max 0.24
_exptl_crystal_size_mid 0.18
_exptl_crystal_size_min 0.11
_refine_diff_density_max 2.536
_refine_diff_density_min -1.992
_refine_diff_density_rms 0.115
_refine_ls_extinction_method none
_refine_ls_goodness_of_fit_ref 1.051
_refine_ls_hydrogen_treatment constr
_refine_ls_matrix_type full
_refine_ls_number_parameters 347
_refine_ls_number_reflns 5902
_refine_ls_number_restraints 33
_refine_ls_restrained_S_all 1.728
_refine_ls_R_factor_all 0.0778
_refine_ls_R_factor_gt 0.0677
_refine_ls_shift/su_max 0.001
_refine_ls_shift/su_mean 0.000
_refine_ls_structure_factor_coef Fsqd
_refine_ls_weighting_details 'w=1/[\s^2^(Fo^2^)+(0.1154P)^2^+26.9426P] where P=(Fo^2^+2Fc^2^)/3'
_refine_ls_weighting_scheme calc
_refine_ls_wR_factor_gt 0.1936
_refine_ls_wR_factor_ref 0.2059
_reflns_Friedel_coverage 0.000
_reflns_number_gt 5010
_reflns_number_total 5902
_reflns_threshold_expression 'I > 2\s(I)'
_cod_data_source_file c5dt03912f2.cif
_cod_data_source_block 3
_cod_depositor_comments 'Adding full bibliography for 7037384--7037389.cif.'
_cod_database_code 7037386
_shelx_shelxl_version_number 2014/7
_shelx_space_group_comment
;
The symmetry employed for this shelxl refinement is uniquely defined
by the following loop, which should always be used as a source of
symmetry information in preference to the above space-group names.
They are only intended as comments.
;
_shelx_estimated_absorpt_t_min 0.797
_shelx_estimated_absorpt_t_max 0.899

loop_
_space_group_symop_operation_xyz
'x, y, z'
'-x+1/2, y, -z'
'x+1/2, y+1/2, z+1/2'
'-x+1, y+1/2, -z+1/2'
'-x, -y, -z'
'x-1/2, -y, z'
'-x+1/2, -y+1/2, -z+1/2'
'x, -y+1/2, z+1/2'

loop_
_atom_site_label
_atom_site_type_symbol
_atom_site_fract_x
_atom_site_fract_y
_atom_site_fract_z
_atom_site_U_iso_or_equiv
_atom_site_adp_type
_atom_site_occupancy
_atom_site_site_symmetry_order
_atom_site_calc_flag
_atom_site_refinement_flags_posn
_atom_site_refinement_flags_adp
_atom_site_refinement_flags_occupancy
Cu Cu 0.65003(3) 0.18140(3) 0.00555(2) 0.02766(18) Uani 1 1 d . . .
C2 C 0.5255(2) 0.2313(3) 0.09556(16) 0.0341(8) Uani 1 1 d . . .
C3 C 0.4595(3) 0.2199(3) 0.1366(2) 0.0440(10) Uani 1 1 d . . .
H3 H 0.4335 0.2696 0.1551 0.053 Uiso 1 1 calc R U .
C4 C 0.4314(3) 0.1353(3) 0.1506(2) 0.0497(11) Uani 1 1 d . . .
H4 H 0.3856 0.1265 0.1784 0.060 Uiso 1 1 calc R U .
C5 C 0.4707(3) 0.0646(3) 0.12380(18) 0.0388(9) Uani 1 1 d . . .
H5 H 0.4534 0.0061 0.1335 0.047 Uiso 1 1 calc R U .
C6 C 0.5360(2) 0.0795(3) 0.08238(16) 0.0337(8) Uani 1 1 d . . .
H6 H 0.5630 0.0306 0.0637 0.040 Uiso 1 1 calc R U .
C7 C 0.5596(3) 0.3199(3) 0.07552(18) 0.0344(8) Uani 1 1 d . . .
C8 C 0.5543(3) 0.3993(3) 0.11263(19) 0.0407(9) Uani 1 1 d . . .
C9 C 0.5522(4) 0.4810(3) 0.0853(2) 0.0518(11) Uani 1 1 d . . .
H9 H 0.5489 0.4844 0.0442 0.062 Uiso 1 1 calc R U .
C10 C 0.5551(5) 0.5571(4) 0.1180(3) 0.0734(17) Uani 1 1 d . . .
H10 H 0.5524 0.6129 0.0993 0.088 Uiso 1 1 calc R U .
C11 C 0.5619(6) 0.5526(4) 0.1781(3) 0.081(2) Uani 1 1 d . . .
H11 H 0.5641 0.6052 0.2005 0.097 Uiso 1 1 calc R U .
C12 C 0.5654(5) 0.4716(4) 0.2052(3) 0.0746(18) Uani 1 1 d . . .
H12 H 0.5707 0.4686 0.2463 0.090 Uiso 1 1 calc R U .
C13 C 0.5611(4) 0.3950(4) 0.1730(2) 0.0553(12) Uani 1 1 d . . .
H13 H 0.5629 0.3393 0.1919 0.066 Uiso 1 1 calc R U .
C14 C 0.6161(2) 0.1950(2) -0.11442(15) 0.0268(7) Uani 1 1 d . . .
C15 C 0.5714(3) 0.2036(3) -0.16696(17) 0.0342(8) Uani 1 1 d . . .
H15 H 0.6038 0.2138 -0.2016 0.041 Uiso 1 1 calc R U .
C16 C 0.4791(3) 0.1972(3) -0.16857(19) 0.0403(9) Uani 1 1 d . . .
H16 H 0.4472 0.2029 -0.2043 0.048 Uiso 1 1 calc R U .
C17 C 0.4336(3) 0.1823(3) -0.1169(2) 0.0395(9) Uani 1 1 d . . .
H17 H 0.3701 0.1779 -0.1168 0.047 Uiso 1 1 calc R U .
C18 C 0.4819(2) 0.1740(3) -0.06620(18) 0.0345(8) Uani 1 1 d . . .
H18 H 0.4508 0.1637 -0.0310 0.041 Uiso 1 1 calc R U .
C19 C 0.7189(2) 0.2036(3) -0.10982(15) 0.0278(7) Uani 1 1 d . . .
C20 C 0.7616(2) 0.1384(3) -0.15140(15) 0.0287(7) Uani 1 1 d . . .
C21 C 0.7526(3) 0.0490(3) -0.14059(17) 0.0345(8) Uani 1 1 d . . .
H21 H 0.7227 0.0300 -0.1066 0.041 Uiso 1 1 calc R U .
C22 C 0.7865(3) -0.0130(3) -0.1786(2) 0.0434(9) Uani 1 1 d . . .
H22 H 0.7796 -0.0741 -0.1707 0.052 Uiso 1 1 calc R U .
C23 C 0.8306(4) 0.0143(3) -0.2282(2) 0.0512(11) Uani 1 1 d . . .
H23 H 0.8547 -0.0281 -0.2542 0.061 Uiso 1 1 calc R U .
C24 C 0.8393(4) 0.1029(3) -0.23985(19) 0.0498(11) Uani 1 1 d . . .
H24 H 0.8693 0.1215 -0.2739 0.060 Uiso 1 1 calc R U .
C25 C 0.8044(3) 0.1655(3) -0.20188(18) 0.0393(9) Uani 1 1 d . . .
H25 H 0.8099 0.2265 -0.2104 0.047 Uiso 1 1 calc R U .
C26 C 0.7104(3) 0.3612(3) -0.0956(2) 0.0411(9) Uani 1 1 d . . .
H26A H 0.6448 0.3610 -0.0987 0.062 Uiso 1 1 calc R U .
H26B H 0.7337 0.4167 -0.1112 0.062 Uiso 1 1 calc R U .
H26C H 0.7284 0.3553 -0.0548 0.062 Uiso 1 1 calc R U .
N1 N 0.5618(2) 0.1615(2) 0.06814(13) 0.0302(6) Uani 1 1 d . . .
N2 N 0.5724(2) 0.1799(2) -0.06464(14) 0.0286(6) Uani 1 1 d . . .
O1 O 0.59410(19) 0.32400(19) 0.02728(12) 0.0362(6) Uani 1 1 d . . .
O2 O 0.74179(17) 0.18662(18) -0.05210(11) 0.0296(6) Uani 1 1 d . . .
O3 O 0.74586(17) 0.28865(18) -0.12821(11) 0.0330(6) Uani 1 1 d . . .
Cl1 Cl 0.7500 0.92416(10) 0.0000 0.0420(3) Uani 1 2 d S T P
O6 O 0.8281(2) 0.9792(3) 0.00089(14) 0.0517(8) Uani 1 1 d . . .
O5 O 0.7499(3) 0.8699(3) 0.05143(15) 0.0618(10) Uani 1 1 d . . .
Cl2 Cl 0.7500 -0.2500 -0.2500 0.0944(9) Uani 1 2 d DS U P
O7 O 0.7438(5) -0.2625(7) -0.3137(3) 0.0902(16) Uani 0.5 1 d D . P
O8 O 0.8145(5) -0.3118(6) -0.2405(4) 0.0902(16) Uani 0.5 1 d D . P
O9 O 0.6717(4) -0.2892(7) -0.2364(4) 0.0902(16) Uani 0.5 1 d D . P
O10 O 0.7310(5) -0.3442(5) -0.2692(4) 0.0902(16) Uani 0.5 1 d D . P
O11 O 0.3630(8) 0.3410(10) 0.0377(5) 0.119(4) Uani 0.5 1 d . U P
C27 C 0.6928(8) 0.6137(8) -0.0737(6) 0.075(4) Uani 0.5 1 d . . P
H27A H 0.7504 0.6446 -0.0760 0.113 Uiso 0.5 1 calc R U P
H27B H 0.6656 0.6099 -0.1125 0.113 Uiso 0.5 1 calc R U P
H27C H 0.7025 0.5542 -0.0583 0.113 Uiso 0.5 1 calc R U P

loop_
_atom_site_aniso_label
_atom_site_aniso_U_11
_atom_site_aniso_U_22
_atom_site_aniso_U_33
_atom_site_aniso_U_23
_atom_site_aniso_U_13
_atom_site_aniso_U_12
Cu 0.0187(2) 0.0450(3) 0.0194(3) -0.00037(16) 0.00431(16) -0.00051(16)
C2 0.0263(17) 0.048(2) 0.0282(18) 0.0002(15) 0.0069(14) 0.0056(15)
C3 0.037(2) 0.053(3) 0.042(2) -0.0002(19) 0.0197(18) 0.0089(18)
C4 0.038(2) 0.063(3) 0.048(3) 0.006(2) 0.0236(19) 0.002(2)
C5 0.0309(19) 0.050(2) 0.035(2) 0.0017(17) 0.0099(15) -0.0046(17)
C6 0.0269(17) 0.044(2) 0.0302(19) -0.0004(15) 0.0051(14) -0.0010(15)
C7 0.0255(17) 0.046(2) 0.032(2) 0.0015(15) 0.0044(14) 0.0088(15)
C8 0.036(2) 0.047(2) 0.039(2) -0.0018(17) 0.0093(16) 0.0130(17)
C9 0.058(3) 0.048(3) 0.050(3) 0.002(2) 0.008(2) 0.014(2)
C10 0.094(5) 0.049(3) 0.078(4) 0.003(3) 0.021(3) 0.019(3)
C11 0.120(6) 0.053(3) 0.070(4) -0.020(3) 0.024(4) 0.018(4)
C12 0.117(6) 0.059(3) 0.048(3) -0.015(3) 0.021(3) 0.008(3)
C13 0.074(3) 0.051(3) 0.041(3) -0.006(2) 0.016(2) 0.014(2)
C14 0.0249(16) 0.0309(17) 0.0247(17) 0.0021(12) 0.0011(13) -0.0010(13)
C15 0.0331(19) 0.043(2) 0.0268(18) 0.0036(15) -0.0018(14) 0.0012(16)
C16 0.035(2) 0.049(2) 0.037(2) -0.0012(17) -0.0104(17) 0.0004(17)
C17 0.0240(17) 0.049(2) 0.045(2) -0.0058(17) -0.0040(16) -0.0007(15)
C18 0.0219(17) 0.046(2) 0.036(2) -0.0038(16) 0.0036(14) -0.0015(14)
C19 0.0238(16) 0.0407(19) 0.0191(16) 0.0042(13) 0.0034(12) -0.0029(14)
C20 0.0239(16) 0.042(2) 0.0201(16) 0.0027(14) 0.0025(12) 0.0004(14)
C21 0.0293(17) 0.044(2) 0.0305(19) 0.0084(15) 0.0048(14) 0.0008(15)
C22 0.044(2) 0.041(2) 0.045(2) 0.0015(18) 0.0025(18) 0.0062(18)
C23 0.060(3) 0.051(3) 0.043(2) -0.005(2) 0.012(2) 0.013(2)
C24 0.061(3) 0.057(3) 0.031(2) 0.0046(19) 0.0174(19) 0.008(2)
C25 0.043(2) 0.046(2) 0.029(2) 0.0069(16) 0.0104(16) 0.0037(17)
C26 0.036(2) 0.042(2) 0.046(2) -0.0027(18) 0.0057(17) -0.0015(17)
N1 0.0208(13) 0.0460(18) 0.0239(15) -0.0013(12) 0.0046(11) 0.0004(12)
N2 0.0219(14) 0.0372(16) 0.0269(15) -0.0009(11) 0.0033(11) -0.0008(11)
O1 0.0328(14) 0.0455(16) 0.0305(14) 0.0027(11) 0.0066(11) 0.0034(11)
O2 0.0213(11) 0.0507(16) 0.0169(12) 0.0033(10) 0.0033(9) -0.0006(10)
O3 0.0313(13) 0.0370(14) 0.0307(13) 0.0025(11) 0.0059(10) -0.0040(11)
Cl1 0.0409(7) 0.0552(8) 0.0302(7) 0.000 0.0148(5) 0.000
O6 0.0360(15) 0.073(2) 0.0467(18) 0.0152(16) 0.0117(13) -0.0029(15)
O5 0.080(3) 0.064(2) 0.0417(19) 0.0095(16) 0.0185(17) -0.0103(19)
Cl2 0.0397(9) 0.0814(15) 0.162(3) -0.0642(16) -0.0206(12) 0.0048(9)
O7 0.042(2) 0.141(5) 0.086(3) -0.036(3) -0.011(2) 0.000(3)
O8 0.042(2) 0.141(5) 0.086(3) -0.036(3) -0.011(2) 0.000(3)
O9 0.042(2) 0.141(5) 0.086(3) -0.036(3) -0.011(2) 0.000(3)
O10 0.042(2) 0.141(5) 0.086(3) -0.036(3) -0.011(2) 0.000(3)
O11 0.086(7) 0.194(11) 0.078(6) 0.014(7) 0.004(5) 0.077(7)
C27 0.058(7) 0.063(7) 0.105(10) -0.003(7) -0.013(6) 0.035(6)

loop_
_atom_type_symbol
_atom_type_description
_atom_type_scat_dispersion_real
_atom_type_scat_dispersion_imag
_atom_type_scat_source
C C 0.0033 0.0016 'International Tables Vol C Tables 4.2.6.8 and 6.1.1.4'
H H 0.0000 0.0000 'International Tables Vol C Tables 4.2.6.8 and 6.1.1.4'
N N 0.0061 0.0033 'International Tables Vol C Tables 4.2.6.8 and 6.1.1.4'
O O 0.0106 0.0060 'International Tables Vol C Tables 4.2.6.8 and 6.1.1.4'
Cl Cl 0.1484 0.1585 'International Tables Vol C Tables 4.2.6.8 and 6.1.1.4'
Cu Cu 0.3201 1.2651 'International Tables Vol C Tables 4.2.6.8 and 6.1.1.4'

loop_
_geom_angle_atom_site_label_1
_geom_angle_atom_site_label_2
_geom_angle_atom_site_label_3
_geom_angle
_geom_angle_site_symmetry_1
_geom_angle_site_symmetry_3
O2 Cu O2 77.53(11) . 2_655
O2 Cu N2 81.46(11) . .
O2 Cu N2 158.97(12) 2_655 .
O2 Cu N1 172.75(13) . .
O2 Cu N1 99.22(11) 2_655 .
N2 Cu N1 101.76(12) . .
O2 Cu O1 111.28(11) . .
O2 Cu O1 98.01(11) 2_655 .
N2 Cu O1 88.75(11) . .
N1 Cu O1 75.44(12) . .
O2 Cu Cu 39.02(7) . 2_655
O2 Cu Cu 38.70(7) 2_655 2_655
N2 Cu Cu 120.38(9) . 2_655
N1 Cu Cu 136.88(9) . 2_655
O1 Cu Cu 111.73(7) . 2_655
N1 C2 C3 120.8(4) . .
N1 C2 C7 114.7(3) . .
C3 C2 C7 124.4(4) . .
C2 C3 C4 119.5(4) . .
C2 C3 H3 120.2 . .
C4 C3 H3 120.2 . .
C5 C4 C3 119.2(4) . .
C5 C4 H4 120.4 . .
C3 C4 H4 120.4 . .
C4 C5 C6 119.1(4) . .
C4 C5 H5 120.4 . .
C6 C5 H5 120.4 . .
N1 C6 C5 121.6(4) . .
N1 C6 H6 119.2 . .
C5 C6 H6 119.2 . .
O1 C7 C8 120.4(4) . .
O1 C7 C2 117.7(4) . .
C8 C7 C2 121.9(3) . .
C9 C8 C13 119.6(4) . .
C9 C8 C7 117.8(4) . .
C13 C8 C7 122.2(4) . .
C10 C9 C8 119.9(5) . .
C10 C9 H9 120.0 . .
C8 C9 H9 120.0 . .
C9 C10 C11 120.3(6) . .
C9 C10 H10 119.8 . .
C11 C10 H10 119.8 . .
C12 C11 C10 119.8(5) . .
C12 C11 H11 120.1 . .
C10 C11 H11 120.1 . .
C11 C12 C13 120.4(6) . .
C11 C12 H12 119.8 . .
C13 C12 H12 119.8 . .
C12 C13 C8 119.9(5) . .
C12 C13 H13 120.1 . .
C8 C13 H13 120.1 . .
N2 C14 C15 121.9(3) . .
N2 C14 C19 116.5(3) . .
C15 C14 C19 121.6(3) . .
C16 C15 C14 119.3(4) . .
C16 C15 H15 120.3 . .
C14 C15 H15 120.3 . .
C15 C16 C17 118.8(4) . .
C15 C16 H16 120.6 . .
C17 C16 H16 120.6 . .
C18 C17 C16 119.0(4) . .
C18 C17 H17 120.5 . .
C16 C17 H17 120.5 . .
N2 C18 C17 122.2(4) . .
N2 C18 H18 118.9 . .
C17 C18 H18 118.9 . .
O2 C19 O3 112.7(3) . .
O2 C19 C20 112.3(3) . .
O3 C19 C20 106.4(3) . .
O2 C19 C14 106.5(3) . .
O3 C19 C14 110.0(3) . .
C20 C19 C14 108.9(3) . .
C21 C20 C25 119.0(4) . .
C21 C20 C19 118.8(3) . .
C25 C20 C19 122.1(3) . .
C22 C21 C20 121.0(4) . .
C22 C21 H21 119.5 . .
C20 C21 H21 119.5 . .
C21 C22 C23 119.8(4) . .
C21 C22 H22 120.1 . .
C23 C22 H22 120.1 . .
C24 C23 C22 119.9(4) . .
C24 C23 H23 120.1 . .
C22 C23 H23 120.1 . .
C23 C24 C25 120.4(4) . .
C23 C24 H24 119.8 . .
C25 C24 H24 119.8 . .
C20 C25 C24 119.9(4) . .
C20 C25 H25 120.1 . .
C24 C25 H25 120.1 . .
O3 C26 H26A 109.5 . .
O3 C26 H26B 109.5 . .
H26A C26 H26B 109.5 . .
O3 C26 H26C 109.5 . .
H26A C26 H26C 109.5 . .
H26B C26 H26C 109.5 . .
C6 N1 C2 119.7(3) . .
C6 N1 Cu 120.8(3) . .
C2 N1 Cu 119.5(3) . .
C14 N2 C18 118.7(3) . .
C14 N2 Cu 114.2(2) . .
C18 N2 Cu 126.8(3) . .
C7 O1 Cu 107.2(2) . .
C19 O2 Cu 119.9(2) . .
C19 O2 Cu 137.2(2) . 2_655
Cu O2 Cu 102.27(11) . 2_655
C19 O3 C26 115.7(3) . .
O6 Cl1 O6 108.8(3) . 2_655
O6 Cl1 O5 109.7(2) . 2_655
O6 Cl1 O5 109.1(2) 2_655 2_655
O6 Cl1 O5 109.1(2) . .
O6 Cl1 O5 109.7(2) 2_655 .
O5 Cl1 O5 110.4(3) 2_655 .
O9 Cl2 O9 180.0 7_644 .
O9 Cl2 O8 74.3(6) 7_644 .
O9 Cl2 O8 105.7(6) . .
O9 Cl2 O8 105.7(6) 7_644 7_644
O9 Cl2 O8 74.3(6) . 7_644
O8 Cl2 O8 180.0 . 7_644
O9 Cl2 O7 97.3(5) 7_644 7_644
O9 Cl2 O7 82.7(5) . 7_644
O8 Cl2 O7 83.8(5) . 7_644
O8 Cl2 O7 96.2(5) 7_644 7_644
O9 Cl2 O7 82.7(5) 7_644 .
O9 Cl2 O7 97.3(5) . .
O8 Cl2 O7 96.2(5) . .
O8 Cl2 O7 83.8(5) 7_644 .
O7 Cl2 O7 180.0 7_644 .
O9 Cl2 O10 59.6(5) 7_644 7_644
O9 Cl2 O10 120.4(5) . 7_644
O8 Cl2 O10 118.2(4) . 7_644
O8 Cl2 O10 61.8(4) 7_644 7_644
O7 Cl2 O10 65.3(5) 7_644 7_644
O7 Cl2 O10 114.7(5) . 7_644
O9 Cl2 O10 120.4(5) 7_644 .
O9 Cl2 O10 59.6(5) . .
O8 Cl2 O10 61.8(4) . .
O8 Cl2 O10 118.2(4) 7_644 .
O7 Cl2 O10 114.7(5) 7_644 .
O7 Cl2 O10 65.3(5) . .
O10 Cl2 O10 180.0(5) 7_644 .
Cl2 O7 O10 58.5(3) . .
Cl2 O8 O10 64.4(4) . .
Cl2 O8 O9 52.6(4) . 7_644
O10 O8 O9 105.8(6) . 7_644
Cl2 O9 O10 66.2(4) . .
Cl2 O9 O8 53.1(4) . 7_644
O10 O9 O8 107.1(6) . 7_644
O9 O10 O8 95.3(5) . .
O9 O10 Cl2 54.2(3) . .
O8 O10 Cl2 53.7(3) . .
O9 O10 O7 88.0(6) . .
O8 O10 O7 85.7(5) . .
Cl2 O10 O7 56.1(3) . .
O11 C27 H27A 109.5 5_665 .
O11 C27 H27B 109.5 5_665 .
H27A C27 H27B 109.5 . .
O11 C27 H27C 109.5 5_665 .
H27A C27 H27C 109.5 . .
H27B C27 H27C 109.5 . .

loop_
_geom_bond_atom_site_label_1
_geom_bond_atom_site_label_2
_geom_bond_distance
_geom_bond_site_symmetry_2
Cu O2 1.917(2) .
Cu O2 1.931(3) 2_655
Cu N2 1.979(3) .
Cu N1 1.984(3) .
Cu O1 2.373(3) .
Cu Cu 2.9963(8) 2_655
C2 N1 1.349(5) .
C2 C3 1.382(5) .
C2 C7 1.511(6) .
C3 C4 1.388(7) .
C3 H3 0.9500 .
C4 C5 1.372(6) .
C4 H4 0.9500 .
C5 C6 1.388(5) .
C5 H5 0.9500 .
C6 N1 1.343(5) .
C6 H6 0.9500 .
C7 O1 1.230(5) .
C7 C8 1.479(6) .
C8 C9 1.390(7) .
C8 C13 1.394(7) .
C9 C10 1.379(8) .
C9 H9 0.9500 .
C10 C11 1.388(10) .
C10 H10 0.9500 .
C11 C12 1.378(9) .
C11 H11 0.9500 .
C12 C13 1.381(7) .
C12 H12 0.9500 .
C13 H13 0.9500 .
C14 N2 1.343(5) .
C14 C15 1.382(5) .
C14 C19 1.542(5) .
C15 C16 1.380(6) .
C15 H15 0.9500 .
C16 C17 1.393(7) .
C16 H16 0.9500 .
C17 C18 1.372(6) .
C17 H17 0.9500 .
C18 N2 1.352(5) .
C18 H18 0.9500 .
C19 O2 1.393(4) .
C19 O3 1.417(4) .
C19 C20 1.521(5) .
C20 C21 1.385(6) .
C20 C25 1.394(5) .
C21 C22 1.384(6) .
C21 H21 0.9500 .
C22 C23 1.387(7) .
C22 H22 0.9500 .
C23 C24 1.376(7) .
C23 H23 0.9500 .
C24 C25 1.395(6) .
C24 H24 0.9500 .
C25 H25 0.9500 .
C26 O3 1.435(5) .
C26 H26A 0.9800 .
C26 H26B 0.9800 .
C26 H26C 0.9800 .
O2 Cu 1.931(3) 2_655
Cl1 O6 1.433(3) .
Cl1 O6 1.433(3) 2_655
Cl1 O5 1.442(4) 2_655
Cl1 O5 1.442(4) .
Cl2 O9 1.350(7) 7_644
Cl2 O9 1.350(7) .
Cl2 O8 1.360(7) .
Cl2 O8 1.360(7) 7_644
Cl2 O7 1.481(7) 7_644
Cl2 O7 1.481(7) .
Cl2 O10 1.522(7) 7_644
Cl2 O10 1.522(7) .
O7 O10 1.621(12) .
O8 O10 1.487(10) .
O8 O9 1.636(14) 7_644
O9 O10 1.435(11) .
O9 O8 1.636(14) 7_644
O11 C27 1.364(16) 5_665
C27 O11 1.364(16) 5_665
C27 H27A 0.9800 .
C27 H27B 0.9800 .
C27 H27C 0.9800 .
